data_7240423
loop_
_publ_author_name
'Pan, Bochen'
'Wang, Zhanzhong'
'Shen, Yichun'
'Wei, Liangxiao'
'Wei, Hongyuan'
'Dang, Leping'

_publ_section_title
;
 Solvatomorphism and Phase Transformation of CL-20: Probing Properties and
 Investigating Mechanisms
;
_journal_name_full CrystEngComm
_journal_paper_doi 10.1039/D0CE00059K
_journal_year 2020
_chemical_formula_moiety 'C6 H6 N12 O12'
_chemical_formula_sum 'C6 H6 N12 O12'
_chemical_formula_weight 438.23
_space_group_crystal_system orthorhombic
_space_group_IT_number 61
_space_group_name_Hall '-P 2ac 2ab'
_space_group_name_H-M_alt 'P b c a'
_atom_sites_solution_hydrogens geom
_audit_creation_date 2019-03-21
_audit_creation_method
;
Olex2 1.2
(compiled 2018.04.26 svn.r3504 for OlexSys, GUI svn.r5492)
;
_audit_update_record
;
2019-03-26 deposited with the CCDC.	2020-04-27 downloaded from the CCDC.
;
_cell_angle_alpha 90
_cell_angle_beta 90
_cell_angle_gamma 90
_cell_formula_units_Z 8
_cell_length_a 16.618(3)
_cell_length_b 13.005(3)
_cell_length_c 21.332(4)
_cell_measurement_reflns_used 9799
_cell_measurement_temperature 113(2)
_cell_measurement_theta_max 27.8227
_cell_measurement_theta_min 1.5533
_cell_volume 4610.2(16)
_computing_molecular_graphics 'Olex2 (Dolomanov et al., 2009)'
_computing_publication_material 'Olex2 (Dolomanov et al., 2009)'
_computing_structure_refinement 'ShelXL (Sheldrick, 2015)'
_diffrn_ambient_temperature 113(2)
_diffrn_measured_fraction_theta_full 0.964
_diffrn_measured_fraction_theta_max 0.970
_diffrn_measurement_device_type 'Saturn70 (4x4 bin mode)'
_diffrn_measurement_method '\w scans'
_diffrn_radiation_monochromator graphite
_diffrn_radiation_type MoK\a
_diffrn_radiation_wavelength 0.71073
_diffrn_reflns_av_R_equivalents 0.0847
_diffrn_reflns_av_unetI/netI 0.0473
_diffrn_reflns_Laue_measured_fraction_full 0.964
_diffrn_reflns_Laue_measured_fraction_max 0.970
_diffrn_reflns_limit_h_max 21
_diffrn_reflns_limit_h_min -21
_diffrn_reflns_limit_k_max 16
_diffrn_reflns_limit_k_min -16
_diffrn_reflns_limit_l_max 27
_diffrn_reflns_limit_l_min -27
_diffrn_reflns_number 46761
_diffrn_reflns_point_group_measured_fraction_full 0.964
_diffrn_reflns_point_group_measured_fraction_max 0.970
_diffrn_reflns_theta_full 25.242
_diffrn_reflns_theta_max 27.485
_diffrn_reflns_theta_min 2.206
_exptl_absorpt_coefficient_mu 0.121
_exptl_absorpt_correction_type none
_exptl_crystal_colour colorless
_exptl_crystal_density_diffrn 1.263
_exptl_crystal_description block
_exptl_crystal_F_000 1776
_exptl_crystal_recrystallization_method 'Re-crystallisation from solvent'
_refine_diff_density_max 0.426
_refine_diff_density_min -0.510
_refine_diff_density_rms 0.099
_refine_ls_extinction_method none
_refine_ls_goodness_of_fit_ref 1.101
_refine_ls_hydrogen_treatment constr
_refine_ls_matrix_type full
_refine_ls_number_parameters 271
_refine_ls_number_reflns 5124
_refine_ls_number_restraints 0
_refine_ls_restrained_S_all 1.101
_refine_ls_R_factor_all 0.1601
_refine_ls_R_factor_gt 0.1404
_refine_ls_shift/su_max 0.000
_refine_ls_shift/su_mean 0.000
_refine_ls_structure_factor_coef Fsqd
_refine_ls_weighting_details 'w=1/[\s^2^(Fo^2^)+(0.1199P)^2^+22.6119P] where P=(Fo^2^+2Fc^2^)/3'
_refine_ls_weighting_scheme calc
_refine_ls_wR_factor_gt 0.3255
_refine_ls_wR_factor_ref 0.3390
_reflns_Friedel_coverage 0.000
_reflns_number_gt 4120
_reflns_number_total 5124
_reflns_threshold_expression 'I > 2\s(I)'
_cod_data_source_file d0ce00059k2.cif
_cod_data_source_block shelxl_sqd
_cod_database_code 7240423
_shelx_shelxl_version_number 2017/1
_shelx_space_group_comment
;
The symmetry employed for this shelxl refinement is uniquely defined
by the following loop, which should always be used as a source of
symmetry information in preference to the above space-group names.
They are only intended as comments.
;
_platon_squeeze_void_probe_radius 1.20
_olex2_refinement_description
;
1. Fixed Uiso
 At 1.2 times of:
  All C(H) groups
2.a Ternary CH refined with riding coordinates:
 C1(H1), C2(H2), C3(H3), C4(H4), C5(H5), C6(H6)
;
_olex2_submission_special_instructions 'No special instructions were received'

loop_
_space_group_symop_operation_xyz
'x, y, z'
'-x+1/2, -y, z+1/2'
'x+1/2, -y+1/2, -z'
'-x, y+1/2, -z+1/2'
'-x, -y, -z'
'x-1/2, y, -z-1/2'
'-x-1/2, y-1/2, z'
'x, -y-1/2, z-1/2'

loop_
_atom_site_label
_atom_site_type_symbol
_atom_site_fract_x
_atom_site_fract_y
_atom_site_fract_z
_atom_site_U_iso_or_equiv
_atom_site_adp_type
_atom_site_occupancy
_atom_site_site_symmetry_order
_atom_site_calc_flag
_atom_site_refinement_flags_posn
_atom_site_refinement_flags_adp
_atom_site_refinement_flags_occupancy
_atom_site_disorder_assembly
_atom_site_disorder_group
O1 O 0.4653(3) 0.7114(3) 0.2655(2) 0.0536(12) Uani 1 1 d . . . . .
O2 O 0.4624(3) 0.6789(4) 0.1650(2) 0.0562(12) Uani 1 1 d . . . . .
O3 O 0.4671(2) 0.5663(3) 0.38759(19) 0.0455(10) Uani 1 1 d . . . . .
O4 O 0.4828(3) 0.3995(4) 0.3850(2) 0.0497(11) Uani 1 1 d . . . . .
O5 O 0.2586(4) 0.2471(4) 0.3162(2) 0.0639(14) Uani 1 1 d . . . . .
O6 O 0.1650(3) 0.3682(4) 0.3237(2) 0.0573(12) Uani 1 1 d . . . . .
O7 O 0.1127(3) 0.5194(5) 0.1924(2) 0.0642(14) Uani 1 1 d . . . . .
O8 O 0.1187(3) 0.5791(4) 0.2871(2) 0.0600(13) Uani 1 1 d . . . . .
O9 O 0.4631(3) 0.4749(4) 0.0873(2) 0.0549(12) Uani 1 1 d . . . . .
O10 O 0.4585(3) 0.3140(4) 0.1191(2) 0.0648(14) Uani 1 1 d . . . . .
O11 O 0.2873(3) 0.2114(3) 0.1567(2) 0.0594(13) Uani 1 1 d . . . . .
O12 O 0.1915(3) 0.3180(4) 0.1332(3) 0.0734(17) Uani 1 1 d . . . . .
N1 N 0.4379(3) 0.6685(4) 0.2195(3) 0.0430(12) Uani 1 1 d . . . . .
N2 N 0.3704(3) 0.6040(4) 0.2282(2) 0.0373(10) Uani 1 1 d . . . . .
N3 N 0.4179(3) 0.4791(3) 0.3034(2) 0.0339(10) Uani 1 1 d . . . . .
N4 N 0.4572(3) 0.4812(4) 0.3647(2) 0.0365(10) Uani 1 1 d . . . . .
N5 N 0.2957(3) 0.4120(3) 0.3171(2) 0.0345(10) Uani 1 1 d . . . . .
N6 N 0.2355(3) 0.3377(4) 0.3189(2) 0.0461(12) Uani 1 1 d . . . . .
N7 N 0.2324(3) 0.5272(3) 0.2414(2) 0.0328(9) Uani 1 1 d . . . . .
N8 N 0.1488(3) 0.5413(4) 0.2403(2) 0.0432(11) Uani 1 1 d . . . . .
N9 N 0.4133(3) 0.4395(4) 0.1838(2) 0.0358(10) Uani 1 1 d . . . . .
N10 N 0.4473(3) 0.4080(5) 0.1254(2) 0.0477(13) Uani 1 1 d . . . . .
N11 N 0.2871(3) 0.3705(3) 0.1991(2) 0.0366(10) Uani 1 1 d . . . . .
N12 N 0.2541(4) 0.2952(4) 0.1578(2) 0.0527(14) Uani 1 1 d . . . . .
C1 C 0.3608(3) 0.5652(4) 0.2929(3) 0.0357(11) Uani 1 1 d . . . . .
H1 H 0.369654 0.620342 0.323443 0.043 Uiso 1 1 calc R . . . .
C2 C 0.3562(3) 0.5285(4) 0.1783(2) 0.0323(10) Uani 1 1 d . . . . .
H2 H 0.360778 0.560926 0.137003 0.039 Uiso 1 1 calc R . . . .
C3 C 0.2703(3) 0.4808(4) 0.1874(2) 0.0309(10) Uani 1 1 d . . . . .
H3 H 0.237329 0.489901 0.149686 0.037 Uiso 1 1 calc R . . . .
C4 C 0.2747(3) 0.5186(4) 0.3002(2) 0.0330(11) Uani 1 1 d . . . . .
H4 H 0.244949 0.552474 0.334052 0.040 Uiso 1 1 calc R . . . .
C5 C 0.3748(3) 0.3825(4) 0.2930(2) 0.0328(11) Uani 1 1 d . . . . .
H5 H 0.398396 0.325356 0.316619 0.039 Uiso 1 1 calc R . . . .
C6 C 0.3716(3) 0.3597(4) 0.2189(2) 0.0353(11) Uani 1 1 d . . . . .
H6 H 0.392728 0.291275 0.209028 0.042 Uiso 1 1 calc R . . . .

loop_
_atom_site_aniso_label
_atom_site_aniso_U_11
_atom_site_aniso_U_22
_atom_site_aniso_U_33
_atom_site_aniso_U_23
_atom_site_aniso_U_13
_atom_site_aniso_U_12
O1 0.038(2) 0.055(3) 0.068(3) -0.010(2) -0.012(2) -0.017(2)
O2 0.043(2) 0.069(3) 0.057(3) 0.022(2) -0.014(2) -0.017(2)
O3 0.038(2) 0.056(2) 0.043(2) -0.0152(19) -0.0206(17) 0.0018(18)
O4 0.049(2) 0.062(3) 0.038(2) 0.010(2) -0.0180(18) 0.004(2)
O5 0.096(4) 0.038(2) 0.058(3) 0.004(2) -0.010(3) -0.017(3)
O6 0.036(2) 0.075(3) 0.062(3) 0.011(2) -0.001(2) -0.023(2)
O7 0.034(2) 0.113(4) 0.046(3) -0.004(3) -0.0106(19) 0.010(3)
O8 0.035(2) 0.092(4) 0.052(3) -0.023(3) 0.0051(19) 0.024(2)
O9 0.053(3) 0.073(3) 0.039(2) 0.009(2) 0.0074(19) 0.000(2)
O10 0.080(4) 0.063(3) 0.051(3) -0.005(2) 0.012(3) 0.021(3)
O11 0.089(4) 0.041(2) 0.049(3) -0.013(2) 0.002(2) -0.001(2)
O12 0.070(3) 0.067(3) 0.083(4) -0.014(3) -0.052(3) -0.002(3)
N1 0.032(2) 0.036(2) 0.061(3) 0.011(2) -0.010(2) -0.0116(19)
N2 0.026(2) 0.043(2) 0.043(2) 0.002(2) -0.0052(18) -0.0108(18)
N3 0.030(2) 0.037(2) 0.035(2) -0.0065(18) -0.0095(17) 0.0039(18)
N4 0.028(2) 0.051(3) 0.031(2) -0.003(2) -0.0095(17) -0.002(2)
N5 0.037(2) 0.033(2) 0.034(2) -0.0005(18) -0.0058(18) -0.0029(18)
N6 0.055(3) 0.049(3) 0.035(2) 0.006(2) -0.009(2) -0.010(2)
N7 0.029(2) 0.039(2) 0.031(2) -0.0008(18) -0.0032(16) -0.0017(18)
N8 0.032(2) 0.057(3) 0.041(3) -0.001(2) -0.0080(19) 0.005(2)
N9 0.034(2) 0.037(2) 0.037(2) 0.0027(19) -0.0032(18) 0.0061(18)
N10 0.032(2) 0.072(4) 0.039(3) 0.000(3) 0.003(2) -0.001(2)
N11 0.044(3) 0.034(2) 0.032(2) -0.0013(18) -0.0071(19) -0.0044(19)
N12 0.075(4) 0.046(3) 0.037(3) 0.000(2) -0.014(3) -0.021(3)
C1 0.034(3) 0.032(3) 0.042(3) 0.003(2) -0.014(2) -0.001(2)
C2 0.033(3) 0.032(2) 0.032(2) 0.005(2) -0.005(2) -0.002(2)
C3 0.030(2) 0.033(2) 0.029(2) -0.003(2) -0.0010(18) -0.002(2)
C4 0.042(3) 0.032(2) 0.025(2) -0.0049(19) -0.005(2) 0.005(2)
C5 0.039(3) 0.032(2) 0.028(2) 0.0001(19) -0.004(2) 0.006(2)
C6 0.046(3) 0.028(2) 0.032(2) 0.003(2) 0.000(2) 0.007(2)

loop_
_atom_type_symbol
_atom_type_description
_atom_type_scat_dispersion_real
_atom_type_scat_dispersion_imag
_atom_type_scat_source
C C 0.0033 0.0016 'International Tables Vol C Tables 4.2.6.8 and 6.1.1.4'
H H 0.0000 0.0000 'International Tables Vol C Tables 4.2.6.8 and 6.1.1.4'
N N 0.0061 0.0033 'International Tables Vol C Tables 4.2.6.8 and 6.1.1.4'
O O 0.0106 0.0060 'International Tables Vol C Tables 4.2.6.8 and 6.1.1.4'

loop_
_geom_angle_atom_site_label_1
_geom_angle_atom_site_label_2
_geom_angle_atom_site_label_3
_geom_angle
_geom_angle_site_symmetry_1
_geom_angle_site_symmetry_3
_geom_angle_publ_flag
O1 N1 O2 125.7(5) . . ?
O1 N1 N2 117.7(5) . . ?
O2 N1 N2 116.5(5) . . ?
N1 N2 C1 114.2(4) . . ?
N1 N2 C2 115.6(5) . . ?
C2 N2 C1 115.6(4) . . ?
N4 N3 C1 114.0(4) . . ?
N4 N3 C5 111.7(4) . . ?
C5 N3 C1 108.2(4) . . ?
O3 N4 O4 126.8(4) . . ?
O3 N4 N3 115.8(4) . . ?
O4 N4 N3 117.1(4) . . ?
N6 N5 C4 119.3(4) . . ?
N6 N5 C5 118.3(4) . . ?
C5 N5 C4 111.9(4) . . ?
O5 N6 O6 126.8(6) . . ?
O5 N6 N5 115.9(5) . . ?
O6 N6 N5 117.3(5) . . ?
N8 N7 C3 118.4(4) . . ?
N8 N7 C4 120.5(4) . . ?
C4 N7 C3 116.6(4) . . ?
O7 N8 N7 118.1(5) . . ?
O8 N8 O7 125.2(5) . . ?
O8 N8 N7 116.6(4) . . ?
N10 N9 C2 113.9(4) . . ?
N10 N9 C6 115.7(4) . . ?
C6 N9 C2 106.8(4) . . ?
O9 N10 O10 126.7(5) . . ?
O9 N10 N9 117.5(5) . . ?
O10 N10 N9 115.8(5) . . ?
N12 N11 C3 119.2(4) . . ?
N12 N11 C6 118.6(5) . . ?
C6 N11 C3 108.7(4) . . ?
O11 N12 N11 116.8(5) . . ?
O12 N12 O11 127.0(6) . . ?
O12 N12 N11 115.6(6) . . ?
N2 C1 N3 109.2(5) . . ?
N2 C1 H1 110.8 . . ?
N2 C1 C4 108.9(4) . . ?
N3 C1 H1 110.8 . . ?
N3 C1 C4 106.1(4) . . ?
C4 C1 H1 110.8 . . ?
N2 C2 N9 111.0(4) . . ?
N2 C2 H2 110.6 . . ?
N2 C2 C3 108.8(4) . . ?
N9 C2 H2 110.6 . . ?
N9 C2 C3 105.1(4) . . ?
C3 C2 H2 110.6 . . ?
N7 C3 N11 110.6(4) . . ?
N7 C3 C2 109.3(4) . . ?
N7 C3 H3 111.1 . . ?
N11 C3 C2 103.4(4) . . ?
N11 C3 H3 111.1 . . ?
C2 C3 H3 111.1 . . ?
N5 C4 C1 99.9(4) . . ?
N5 C4 H4 111.2 . . ?
N7 C4 N5 113.6(4) . . ?
N7 C4 C1 109.3(4) . . ?
N7 C4 H4 111.2 . . ?
C1 C4 H4 111.2 . . ?
N3 C5 N5 99.3(4) . . ?
N3 C5 H5 112.2 . . ?
N3 C5 C6 108.8(4) . . ?
N5 C5 H5 112.2 . . ?
N5 C5 C6 111.3(4) . . ?
C6 C5 H5 112.2 . . ?
N9 C6 N11 103.7(4) . . ?
N9 C6 C5 111.0(4) . . ?
N9 C6 H6 111.5 . . ?
N11 C6 C5 107.2(4) . . ?
N11 C6 H6 111.5 . . ?
C5 C6 H6 111.5 . . ?

loop_
_geom_bond_atom_site_label_1
_geom_bond_atom_site_label_2
_geom_bond_distance
_geom_bond_site_symmetry_2
_geom_bond_publ_flag
O1 N1 1.217(7) . ?
O2 N1 1.241(7) . ?
O3 N4 1.222(6) . ?
O4 N4 1.224(6) . ?
O5 N6 1.241(7) . ?
O6 N6 1.241(7) . ?
O7 N8 1.220(7) . ?
O8 N8 1.219(6) . ?
O9 N10 1.218(7) . ?
O10 N10 1.244(7) . ?
O11 N12 1.222(7) . ?
O12 N12 1.202(7) . ?
N1 N2 1.412(6) . ?
N2 C1 1.479(7) . ?
N2 C2 1.466(7) . ?
N3 N4 1.462(6) . ?
N3 C1 1.484(7) . ?
N3 C5 1.462(7) . ?
N5 N6 1.390(7) . ?
N5 C4 1.475(7) . ?
N5 C5 1.463(7) . ?
N7 N8 1.400(6) . ?
N7 C3 1.445(6) . ?
N7 C4 1.442(6) . ?
N9 N10 1.428(7) . ?
N9 C2 1.501(7) . ?
N9 C6 1.456(7) . ?
N11 N12 1.427(6) . ?
N11 C3 1.482(7) . ?
N11 C6 1.473(7) . ?
C1 H1 0.9800 . ?
C1 C4 1.562(8) . ?
C2 H2 0.9800 . ?
C2 C3 1.568(7) . ?
C3 H3 0.9800 . ?
C4 H4 0.9800 . ?
C5 H5 0.9800 . ?
C5 C6 1.610(7) . ?
C6 H6 0.9800 . ?

loop_
_geom_torsion_atom_site_label_1
_geom_torsion_atom_site_label_2
_geom_torsion_atom_site_label_3
_geom_torsion_atom_site_label_4
_geom_torsion
_geom_torsion_site_symmetry_1
_geom_torsion_site_symmetry_2
_geom_torsion_site_symmetry_3
_geom_torsion_site_symmetry_4
_geom_torsion_publ_flag
O1 N1 N2 C1 -22.3(7) . . . . ?
O1 N1 N2 C2 -160.1(5) . . . . ?
O2 N1 N2 C1 159.8(5) . . . . ?
O2 N1 N2 C2 22.0(7) . . . . ?
N1 N2 C1 N3 -78.4(5) . . . . ?
N1 N2 C1 C4 166.1(4) . . . . ?
N1 N2 C2 N9 77.1(5) . . . . ?
N1 N2 C2 C3 -167.7(4) . . . . ?
N2 C1 C4 N5 120.1(4) . . . . ?
N2 C1 C4 N7 0.6(6) . . . . ?
N2 C2 C3 N7 0.6(5) . . . . ?
N2 C2 C3 N11 -117.2(4) . . . . ?
N3 C1 C4 N5 2.7(5) . . . . ?
N3 C1 C4 N7 -116.8(4) . . . . ?
N3 C5 C6 N9 1.1(6) . . . . ?
N3 C5 C6 N11 -111.6(5) . . . . ?
N4 N3 C1 N2 138.6(4) . . . . ?
N4 N3 C1 C4 -104.2(5) . . . . ?
N4 N3 C5 N5 91.4(4) . . . . ?
N4 N3 C5 C6 -152.1(4) . . . . ?
N5 C5 C6 N9 109.6(5) . . . . ?
N5 C5 C6 N11 -3.1(5) . . . . ?
N6 N5 C4 N7 -54.0(6) . . . . ?
N6 N5 C4 C1 -170.3(4) . . . . ?
N6 N5 C5 N3 -176.7(4) . . . . ?
N6 N5 C5 C6 68.7(6) . . . . ?
N8 N7 C3 N11 -100.5(5) . . . . ?
N8 N7 C3 C2 146.3(4) . . . . ?
N8 N7 C4 N5 101.6(6) . . . . ?
N8 N7 C4 C1 -147.7(5) . . . . ?
N9 C2 C3 N7 119.6(4) . . . . ?
N9 C2 C3 N11 1.8(5) . . . . ?
N10 N9 C2 N2 -136.1(5) . . . . ?
N10 N9 C2 C3 106.4(5) . . . . ?
N10 N9 C6 N11 -93.4(5) . . . . ?
N10 N9 C6 C5 151.8(4) . . . . ?
N12 N11 C3 N7 122.5(5) . . . . ?
N12 N11 C3 C2 -120.6(5) . . . . ?
N12 N11 C6 N9 106.4(5) . . . . ?
N12 N11 C6 C5 -136.1(5) . . . . ?
C1 N2 C2 N9 -60.0(6) . . . . ?
C1 N2 C2 C3 55.2(5) . . . . ?
C1 N3 N4 O3 -29.8(6) . . . . ?
C1 N3 N4 O4 156.4(5) . . . . ?
C1 N3 C5 N5 -34.8(5) . . . . ?
C1 N3 C5 C6 81.6(5) . . . . ?
C2 N2 C1 N3 59.3(5) . . . . ?
C2 N2 C1 C4 -56.1(6) . . . . ?
C2 N9 N10 O9 36.5(7) . . . . ?
C2 N9 N10 O10 -144.2(5) . . . . ?
C2 N9 C6 N11 34.5(5) . . . . ?
C2 N9 C6 C5 -80.4(5) . . . . ?
C3 N7 N8 O7 -4.2(8) . . . . ?
C3 N7 N8 O8 178.8(5) . . . . ?
C3 N7 C4 N5 -54.1(6) . . . . ?
C3 N7 C4 C1 56.5(6) . . . . ?
C3 N11 N12 O11 158.5(5) . . . . ?
C3 N11 N12 O12 -29.4(8) . . . . ?
C3 N11 C6 N9 -34.0(5) . . . . ?
C3 N11 C6 C5 83.5(5) . . . . ?
C4 N5 N6 O5 160.9(5) . . . . ?
C4 N5 N6 O6 -20.0(7) . . . . ?
C4 N5 C5 N3 38.6(5) . . . . ?
C4 N5 C5 C6 -75.9(5) . . . . ?
C4 N7 N8 O7 -159.5(5) . . . . ?
C4 N7 N8 O8 23.5(8) . . . . ?
C4 N7 C3 N11 55.8(6) . . . . ?
C4 N7 C3 C2 -57.4(6) . . . . ?
C5 N3 N4 O3 -152.8(5) . . . . ?
C5 N3 N4 O4 33.4(6) . . . . ?
C5 N3 C1 N2 -96.5(5) . . . . ?
C5 N3 C1 C4 20.7(5) . . . . ?
C5 N5 N6 O5 19.0(7) . . . . ?
C5 N5 N6 O6 -161.9(5) . . . . ?
C5 N5 C4 N7 90.3(5) . . . . ?
C5 N5 C4 C1 -26.0(5) . . . . ?
C6 N9 N10 O9 160.7(5) . . . . ?
C6 N9 N10 O10 -20.0(7) . . . . ?
C6 N9 C2 N2 94.9(5) . . . . ?
C6 N9 C2 C3 -22.5(5) . . . . ?
C6 N11 N12 O11 22.3(8) . . . . ?
C6 N11 N12 O12 -165.6(6) . . . . ?
C6 N11 C3 N7 -97.4(5) . . . . ?
C6 N11 C3 C2 19.5(5) . . . . ?

loop_
_platon_squeeze_void_nr
_platon_squeeze_void_average_x
_platon_squeeze_void_average_y
_platon_squeeze_void_average_z
_platon_squeeze_void_volume
_platon_squeeze_void_count_electrons
_platon_squeeze_void_content
1 0.067 -0.040 0.500 875 223 ' '
2 0.102 -0.021 1.000 875 223 ' '
